data_4113707
loop_
_publ_author_name
'F. Albert Cotton'
'James P. Donahue'
'Carlos A. Murillo'

_publ_section_title
;
 Polyunsaturated Dicarboxylate Tethers Connecting Dimolybdenum Redox and
 Chromophoric Centers: Syntheses, Structures, and Electrochemistry
;
_journal_name_full 'Journal of the American Chemical Society'
_journal_page_first 5436
_journal_page_last 5450
_journal_paper_doi 10.1021/ja029101i
_journal_volume 125
_journal_year 2003
_chemical_compound_source synthesized
_chemical_formula_moiety
;
 [[(H3 C O C6 H4 N)2 C H]3 Mo2]2 (O2 C C H C H C O2)
 . (Cl C H2 C H2 Cl)
;
_chemical_formula_structural
;
 [Mo2(DAniF)3]2(mu-cis-O2CC(H)C(H)CO2).(ClCH2CH2Cl)
;
_chemical_formula_sum 'C96 H96 Cl2 Mo4 N12 O16'
_chemical_formula_weight 2128.51
_chemical_name_systematic
;
 ?
;
_space_group_IT_number 2
_symmetry_cell_setting triclinic
_symmetry_space_group_name_Hall '-P 1'
_symmetry_space_group_name_H-M 'P -1'
_atom_sites_solution_hydrogens geom
_atom_sites_solution_primary direct
_atom_sites_solution_secondary difmap
_audit_creation_method SHELXL
_cell_angle_alpha 71.8670(10)
_cell_angle_beta 74.6440(10)
_cell_angle_gamma 71.6350(10)
_cell_formula_units_Z 2
_cell_length_a 13.6105(7)
_cell_length_b 17.3336(9)
_cell_length_c 22.7936(11)
_cell_measurement_reflns_used 9898
_cell_measurement_temperature 213(2)
_cell_measurement_theta_max 27.49
_cell_measurement_theta_min 2.29
_cell_volume 4766.5(4)
_computing_cell_refinement 'SAINT V. 6.02'
_computing_data_collection 'SMART V. 5.059'
_computing_data_reduction 'SAINT V. 6.02'
_computing_molecular_graphics 'SHELXTL V. 5.03 (Siemens, 1994)'
_computing_publication_material CIFTAB
_computing_structure_refinement 'SHELXL-93 (Sheldrick, 1993)'
_computing_structure_solution 'SHELXS-86 (Sheldrick, 1990)'
_diffrn_ambient_temperature 213(2)
_diffrn_measurement_device 'Bruker SMART 1000'
_diffrn_measurement_method omega-scans
_diffrn_radiation_monochromator graphite
_diffrn_radiation_source 'normal-focus sealed tube'
_diffrn_radiation_type MoK\a
_diffrn_radiation_wavelength 0.71073
_diffrn_reflns_av_R_equivalents 0.0156
_diffrn_reflns_av_sigmaI/netI 0.0259
_diffrn_reflns_limit_h_max 15
_diffrn_reflns_limit_h_min -17
_diffrn_reflns_limit_k_max 22
_diffrn_reflns_limit_k_min -22
_diffrn_reflns_limit_l_max 29
_diffrn_reflns_limit_l_min -29
_diffrn_reflns_number 34252
_diffrn_reflns_theta_max 27.53
_diffrn_reflns_theta_min 1.70
_diffrn_standards_number 'none (area detector data)'
_exptl_absorpt_coefficient_mu 0.641
_exptl_absorpt_correction_T_max 0.928
_exptl_absorpt_correction_T_min 0.835
_exptl_absorpt_correction_type multi-scan
_exptl_crystal_colour violet
_exptl_crystal_density_diffrn 1.483
_exptl_crystal_density_method none
_exptl_crystal_description block
_exptl_crystal_F_000 2172
_exptl_crystal_size_max 0.40
_exptl_crystal_size_mid 0.35
_exptl_crystal_size_min 0.35
_refine_diff_density_max 0.862
_refine_diff_density_min -0.746
_refine_diff_density_rms 0.074
_refine_ls_extinction_coef noref
_refine_ls_extinction_method none
_refine_ls_goodness_of_fit_all 1.036
_refine_ls_goodness_of_fit_obs 0.969
_refine_ls_hydrogen_treatment noref
_refine_ls_matrix_type full
_refine_ls_number_parameters 1126
_refine_ls_number_reflns 21172
_refine_ls_number_restraints 0
_refine_ls_restrained_S_all 1.038
_refine_ls_restrained_S_obs 0.969
_refine_ls_R_factor_all 0.0505
_refine_ls_R_factor_obs 0.0369
_refine_ls_shift/esd_max 0.055
_refine_ls_shift/esd_mean 0.003
_refine_ls_structure_factor_coef Fsqd
_refine_ls_weighting_details 'w=1/[\s^2^(Fo^2^)+(0.0551P)^2^+5.7687P] where P=(Fo^2^+2Fc^2^)/3'
_refine_ls_weighting_scheme calc
_refine_ls_wR_factor_all 0.1128
_refine_ls_wR_factor_obs 0.0945
_reflns_number_observed 17239
_reflns_number_total 21182
_reflns_observed_criterion >2sigma(I)
_cod_data_source_file ja029101isi20030123_021228_14.cif
_cod_data_source_block xl
_cod_depositor_comments
;
The following automatic conversions were performed:

'_refine_ls_weighting_scheme' value 'calc
w=1/[\s^2^(Fo^2^)+(0.0551P)^2^+5.7687P] where P=(Fo^2^+2Fc^2^)/3' was
changed to 'calc'. New tag '_refine_ls_weighting_details' was
created. The value of the new tag was set to
'w=1/[\s^2^(Fo^2^)+(0.0551P)^2^+5.7687P] where P=(Fo^2^+2Fc^2^)/3'.

Automatic conversion script
Id: cif_fix_values 3143 2015-03-26 13:38:13Z robertas 
;
_cod_database_code 4113707

loop_
_symmetry_equiv_pos_as_xyz
'x, y, z'
'-x, -y, -z'

loop_
_atom_site_aniso_label
_atom_site_aniso_U_11
_atom_site_aniso_U_22
_atom_site_aniso_U_33
_atom_site_aniso_U_23
_atom_site_aniso_U_13
_atom_site_aniso_U_12
Mo1 0.03241(13) 0.02690(12) 0.02683(12) -0.00433(9) -0.00772(9) -0.00728(10)
Mo2 0.02988(13) 0.02678(12) 0.02696(12) -0.00447(9) -0.00649(9) -0.00755(9)
Mo3 0.03747(14) 0.03013(13) 0.02789(12) -0.00779(10) -0.00681(10) -0.00943(10)
Mo4 0.03212(13) 0.02942(13) 0.02662(12) -0.00680(9) -0.00382(9) -0.00996(10)
O1 0.0355(11) 0.0314(10) 0.0296(10) -0.0055(8) -0.0065(8) -0.0048(9)
O2 0.0332(11) 0.0310(10) 0.0288(10) -0.0054(8) -0.0054(8) -0.0052(8)
O3 0.0465(13) 0.0305(11) 0.0356(11) -0.0078(9) -0.0121(9) -0.0085(9)
O4 0.0368(11) 0.0317(11) 0.0312(10) -0.0045(8) -0.0081(9) -0.0085(9)
O6 0.0347(12) 0.0480(14) 0.0574(15) 0.0011(12) -0.0124(11) -0.0098(10)
O7 0.0493(14) 0.058(2) 0.0400(13) 0.0109(11) -0.0165(11) -0.0136(12)
O8 0.065(2) 0.065(2) 0.070(2) -0.029(2) -0.003(2) 0.0137(15)
O9 0.052(2) 0.058(2) 0.083(2) -0.0151(15) -0.0392(15) -0.0029(13)
O10 0.115(3) 0.0317(14) 0.085(2) -0.0123(15) -0.030(2) -0.002(2)
O12 0.066(2) 0.0533(15) 0.0477(13) -0.0178(12) -0.0185(12) -0.0226(13)
O14 0.071(2) 0.0426(15) 0.085(2) -0.0300(15) -0.014(2) -0.0043(13)
O15 0.090(2) 0.057(2) 0.070(2) -0.0269(15) -0.018(2) -0.032(2)
O16 0.0387(13) 0.063(2) 0.0476(14) -0.0175(12) -0.0045(11) -0.0033(12)
N1 0.0372(13) 0.0293(12) 0.0305(12) -0.0056(10) -0.0077(10) -0.0087(10)
N2 0.0349(13) 0.0336(13) 0.0296(12) -0.0063(10) -0.0068(10) -0.0107(10)
N3 0.0363(13) 0.0308(12) 0.0286(11) -0.0060(10) -0.0085(10) -0.0109(10)
N4 0.0314(12) 0.0314(12) 0.0287(11) -0.0057(10) -0.0062(10) -0.0107(10)
N5 0.0325(13) 0.0350(13) 0.0338(12) -0.0063(10) -0.0082(10) -0.0093(10)
N6 0.0320(13) 0.0296(12) 0.0323(12) -0.0066(10) -0.0055(10) -0.0095(10)
N7 0.0364(13) 0.0354(13) 0.0329(12) -0.0131(11) -0.0025(10) -0.0088(11)
N8 0.0354(13) 0.0370(13) 0.0298(12) -0.0117(10) -0.0019(10) -0.0140(11)
N9 0.0443(15) 0.0328(13) 0.0299(12) -0.0061(10) -0.0091(11) -0.0085(11)
N10 0.0388(14) 0.0277(12) 0.0326(12) -0.0064(10) -0.0067(11) -0.0049(10)
N11 0.0430(15) 0.0348(13) 0.0372(13) -0.0070(11) -0.0124(11) -0.0136(11)
N12 0.0333(13) 0.0365(13) 0.0325(12) -0.0061(10) -0.0072(10) -0.0127(11)
C1 0.035(2) 0.0315(15) 0.0305(14) -0.0070(12) -0.0074(12) -0.0078(12)
C2 0.0332(15) 0.035(2) 0.0312(14) -0.0045(12) -0.0029(12) -0.0110(12)
C3 0.035(2) 0.039(2) 0.037(2) -0.0081(13) -0.0047(13) 0.0015(13)
C4 0.033(2) 0.042(2) 0.036(2) -0.0076(13) -0.0017(13) -0.0026(13)
C5 0.039(2) 0.035(2) 0.0323(14) -0.0079(12) -0.0079(12) -0.0136(13)
C6 0.042(2) 0.0306(15) 0.037(2) -0.0086(12) -0.0091(13) -0.0081(13)
C11 0.073(3) 0.049(2) 0.046(2) -0.019(2) -0.020(2) -0.005(2)
C13 0.037(2) 0.0312(14) 0.0301(13) -0.0074(11) -0.0067(12) -0.0114(12)
C14 0.041(2) 0.037(2) 0.0294(14) -0.0011(12) -0.0061(12) -0.0120(13)
C15 0.034(2) 0.044(2) 0.039(2) -0.0053(14) -0.0007(13) -0.0149(14)
C16 0.032(2) 0.034(2) 0.041(2) -0.0078(13) -0.0078(13) -0.0044(12)
C17 0.044(2) 0.035(2) 0.040(2) 0.0020(13) -0.0128(14) -0.0135(14)
C18 0.036(2) 0.036(2) 0.041(2) -0.0034(13) -0.0085(13) -0.0142(13)
C20 0.0350(15) 0.0327(15) 0.0282(13) -0.0062(11) -0.0065(11) -0.0118(12)
C21 0.040(2) 0.0288(14) 0.0296(13) -0.0055(11) -0.0103(12) -0.0115(12)
C22 0.038(2) 0.039(2) 0.0321(14) -0.0029(13) -0.0059(13) -0.0104(13)
C23 0.038(2) 0.037(2) 0.043(2) -0.0022(14) -0.0105(14) -0.0095(13)
C24 0.047(2) 0.035(2) 0.0342(15) 0.0006(13) -0.0140(14) -0.0152(14)
C25 0.046(2) 0.046(2) 0.0309(15) -0.0017(14) -0.0037(14) -0.0123(15)
C26 0.036(2) 0.039(2) 0.0350(15) -0.0052(13) -0.0086(13) -0.0084(13)
C27 0.054(2) 0.048(2) 0.051(2) 0.006(2) -0.029(2) -0.016(2)
C28 0.0308(15) 0.036(2) 0.0335(14) -0.0094(12) -0.0058(12) -0.0109(12)
C29 0.037(2) 0.052(2) 0.033(2) -0.0063(14) -0.0068(13) -0.0082(15)
C30 0.039(2) 0.066(2) 0.038(2) -0.019(2) -0.0008(14) -0.005(2)
C31 0.036(2) 0.050(2) 0.056(2) -0.021(2) -0.005(2) -0.0019(15)
C32 0.040(2) 0.040(2) 0.046(2) -0.0050(15) -0.0023(15) -0.0034(14)
C33 0.039(2) 0.041(2) 0.035(2) -0.0059(14) 0.0006(13) -0.0073(14)
C35 0.036(2) 0.036(2) 0.0354(15) -0.0083(13) -0.0045(12) -0.0147(13)
C36 0.0328(15) 0.0338(15) 0.0325(14) -0.0035(12) -0.0056(12) -0.0132(12)
C37 0.039(2) 0.042(2) 0.045(2) -0.0137(14) -0.0134(14) -0.0078(14)
C38 0.043(2) 0.041(2) 0.055(2) -0.014(2) -0.015(2) -0.0032(15)
C39 0.039(2) 0.043(2) 0.053(2) -0.005(2) -0.020(2) -0.0119(14)
C40 0.051(2) 0.047(2) 0.053(2) -0.012(2) -0.022(2) -0.017(2)
C41 0.042(2) 0.040(2) 0.047(2) -0.0134(14) -0.0124(14) -0.0097(14)
C43 0.0312(15) 0.0321(15) 0.039(2) -0.0083(12) -0.0074(12) -0.0114(12)
C44 0.039(2) 0.039(2) 0.039(2) -0.0092(13) -0.0093(13) -0.0116(13)
C45 0.050(2) 0.039(2) 0.044(2) -0.0007(14) -0.019(2) -0.0145(15)
C46 0.057(2) 0.029(2) 0.064(2) -0.009(2) -0.022(2) -0.0064(15)
C47 0.065(3) 0.040(2) 0.061(2) -0.022(2) -0.003(2) -0.008(2)
C48 0.055(2) 0.040(2) 0.041(2) -0.0086(15) -0.001(2) -0.015(2)
C49 0.138(5) 0.039(2) 0.095(4) 0.007(3) -0.020(4) 0.010(3)
C50 0.0314(15) 0.038(2) 0.0338(14) -0.0101(13) -0.0039(12) -0.0096(12)
C51 0.036(2) 0.041(2) 0.0326(14) -0.0124(13) -0.0082(12) -0.0039(13)
C52 0.044(2) 0.049(2) 0.044(2) -0.020(2) -0.0010(15) -0.008(2)
C56 0.047(2) 0.051(2) 0.046(2) -0.025(2) -0.008(2) -0.006(2)
C58 0.0306(14) 0.037(2) 0.0296(13) -0.0105(12) 0.0004(11) -0.0142(12)
C59 0.040(2) 0.037(2) 0.040(2) -0.0108(13) -0.0126(13) -0.0068(13)
C60 0.043(2) 0.035(2) 0.046(2) -0.0147(14) -0.0092(14) -0.0089(14)
C61 0.042(2) 0.043(2) 0.0320(14) -0.0117(13) -0.0040(13) -0.0198(14)
C62 0.048(2) 0.041(2) 0.039(2) -0.0039(14) -0.0150(14) -0.0146(15)
C63 0.042(2) 0.032(2) 0.043(2) -0.0090(13) -0.0102(14) -0.0083(13)
C64 0.065(3) 0.068(3) 0.082(3) -0.046(2) -0.021(2) -0.013(2)
C65 0.045(2) 0.035(2) 0.0311(14) -0.0011(12) -0.0076(13) -0.0117(13)
C73 0.0336(15) 0.0306(15) 0.0343(14) -0.0069(12) -0.0060(12) -0.0046(12)
C74 0.0291(15) 0.035(2) 0.042(2) -0.0040(13) -0.0049(13) -0.0054(12)
C75 0.040(2) 0.034(2) 0.055(2) -0.0034(15) -0.014(2) -0.0107(13)
C76 0.052(2) 0.034(2) 0.053(2) -0.0120(15) -0.018(2) -0.0020(15)
C77 0.051(2) 0.045(2) 0.046(2) -0.014(2) 0.005(2) -0.005(2)
C78 0.051(2) 0.037(2) 0.044(2) -0.0071(14) 0.003(2) -0.0144(15)
C79 0.076(3) 0.055(3) 0.087(3) -0.040(2) -0.018(3) 0.007(2)
C80 0.038(2) 0.039(2) 0.039(2) -0.0046(13) -0.0113(13) -0.0154(13)
C81 0.040(2) 0.035(2) 0.045(2) -0.0102(14) -0.0171(14) -0.0085(13)
C82 0.043(2) 0.038(2) 0.042(2) -0.0114(14) -0.0075(14) -0.0145(14)
C83 0.049(2) 0.048(2) 0.046(2) -0.018(2) -0.009(2) -0.014(2)
C84 0.052(2) 0.045(2) 0.059(2) -0.019(2) -0.017(2) -0.014(2)
C85 0.085(3) 0.040(2) 0.057(2) -0.002(2) -0.019(2) -0.031(2)
C86 0.080(3) 0.044(2) 0.041(2) -0.006(2) -0.020(2) -0.023(2)
C87 0.111(4) 0.055(3) 0.095(4) -0.026(3) -0.024(3) -0.038(3)
C88 0.0340(15) 0.0304(14) 0.0338(14) -0.0017(12) -0.0057(12) -0.0133(12)
C89 0.039(2) 0.039(2) 0.0340(15) -0.0004(13) -0.0133(13) -0.0142(13)
C90 0.031(2) 0.038(2) 0.043(2) 0.0007(14) -0.0103(13) -0.0094(13)
C91 0.036(2) 0.038(2) 0.037(2) -0.0030(13) -0.0034(13) -0.0117(13)
C92 0.037(2) 0.050(2) 0.037(2) -0.0088(14) -0.0084(13) -0.0132(14)
C93 0.0300(15) 0.045(2) 0.0361(15) -0.0062(13) -0.0090(12) -0.0114(13)
C94 0.038(2) 0.068(3) 0.053(2) -0.006(2) -0.001(2) -0.005(2)

loop_
_atom_site_label
_atom_site_type_symbol
_atom_site_fract_x
_atom_site_fract_y
_atom_site_fract_z
_atom_site_U_iso_or_equiv
_atom_site_thermal_displace_type
_atom_site_occupancy
_atom_site_calc_flag
_atom_site_refinement_flags
_atom_site_disorder_group
Mo1 Mo 0.34783(2) -0.069570(15) 0.365013(11) 0.02889(6) Uani 1 d . .
Mo2 Mo 0.23958(2) 0.039848(15) 0.328446(11) 0.02807(6) Uani 1 d . .
Mo3 Mo 0.35778(2) 0.22385(2) -0.030798(11) 0.03133(7) Uani 1 d . .
Mo4 Mo 0.30625(2) 0.28388(2) 0.042652(11) 0.02923(6) Uani 1 d . .
Cl1A Cl -0.0692(4) 0.3225(3) 0.6732(2) 0.118(2) Uiso 0.562(9) d P 1
Cl2A Cl -0.2070(6) 0.5260(3) 0.5307(2) 0.144(2) Uiso 0.562(9) d P 1
C95A C -0.1307(15) 0.4320(11) 0.6241(8) 0.139(6) Uiso 0.562(9) d P 1
Cl1B Cl -0.0314(8) 0.3351(5) 0.6835(4) 0.176(3) Uiso 0.438(9) d P 2
Cl2B Cl -0.1361(8) 0.5199(4) 0.5214(3) 0.159(3) Uiso 0.438(9) d P 2
C95B C -0.0489(19) 0.4280(14) 0.6168(10) 0.141(7) Uiso 0.438(9) d P 2
O1 O 0.4398(2) -0.07640(13) 0.27638(9) 0.0335(4) Uani 1 d . .
O2 O 0.3294(2) 0.04243(13) 0.23437(9) 0.0323(4) Uani 1 d . .
O3 O 0.4247(2) 0.10867(13) 0.02706(10) 0.0370(5) Uani 1 d . .
O4 O 0.3776(2) 0.17009(13) 0.10673(9) 0.0337(4) Uani 1 d . .
O6 O -0.2395(2) 0.1439(2) 0.23572(12) 0.0495(6) Uani 1 d . .
O7 O 0.4205(2) -0.2998(2) 0.67229(11) 0.0531(6) Uani 1 d . .
O8 O -0.1716(2) 0.3306(2) 0.46358(15) 0.0732(9) Uani 1 d . .
O9 O 0.8171(2) -0.1666(2) 0.46886(15) 0.0621(7) Uani 1 d . .
O10 O 0.1874(3) 0.4686(2) 0.2721(2) 0.0798(10) Uani 1 d . .
O12 O 0.5618(2) 0.4549(2) 0.18490(12) 0.0511(6) Uani 1 d . .
O14 O 0.1058(2) 0.7057(2) 0.0511(2) 0.0654(8) Uani 1 d . .
O15 O 0.1879(3) -0.0592(2) -0.11557(14) 0.0656(8) Uani 1 d . .
O16 O -0.1364(2) 0.3915(2) 0.25383(12) 0.0517(6) Uani 1 d . .
N1 N 0.2634(2) -0.1477(2) 0.35395(11) 0.0324(5) Uani 1 d . .
N2 N 0.1435(2) -0.0279(2) 0.31576(11) 0.0324(5) Uani 1 d . .
N3 N 0.2707(2) -0.0715(2) 0.45985(11) 0.0311(5) Uani 1 d . .
N4 N 0.1479(2) 0.04702(15) 0.41994(11) 0.0301(5) Uani 1 d . .
N5 N 0.4507(2) -0.0002(2) 0.36967(12) 0.0337(5) Uani 1 d . .
N6 N 0.3274(2) 0.11904(15) 0.33419(11) 0.0312(5) Uani 1 d . .
N7 N 0.5138(2) 0.2451(2) -0.04973(12) 0.0347(5) Uani 1 d . .
N8 N 0.4520(2) 0.3148(2) 0.02919(11) 0.0329(5) Uani 1 d . .
N9 N 0.2972(2) 0.3343(2) -0.09721(11) 0.0359(6) Uani 1 d . .
N10 N 0.2386(2) 0.4003(2) -0.01656(11) 0.0342(5) Uani 1 d . .
N11 N 0.2162(2) 0.1824(2) -0.00936(12) 0.0369(6) Uani 1 d . .
N12 N 0.1613(2) 0.2486(2) 0.07066(11) 0.0335(5) Uani 1 d . .
C1 C 0.4143(2) -0.0154(2) 0.22986(13) 0.0324(6) Uani 1 d . .
C2 C 0.4262(2) 0.1084(2) 0.08313(14) 0.0339(6) Uani 1 d . .
C3 C 0.4937(3) -0.0176(2) 0.17165(15) 0.0405(7) Uani 1 d . .
H3A H 0.5522(3) -0.0632(2) 0.17639(15) 0.049 Uiso 1 calc R .
C4 C 0.4989(3) 0.0320(2) 0.11393(15) 0.0403(7) Uani 1 d . .
H4A H 0.5615(3) 0.0151(2) 0.08710(15) 0.048 Uiso 1 calc R .
C5 C 0.1769(2) -0.1109(2) 0.32930(14) 0.0345(6) Uani 1 d . .
H5A H 0.1404(2) -0.1428(2) 0.32164(14) 0.041 Uiso 1 calc R .
C6 C 0.3091(3) -0.2344(2) 0.35818(15) 0.0364(6) Uani 1 d . .
O5A O 0.4753(5) -0.4809(4) 0.3570(3) 0.0604(11) Uiso 0.577(7) d P 1
C7A C 0.3618(5) -0.2817(4) 0.4059(3) 0.0355(10) Uiso 0.577(7) d P 1
H7AA H 0.3628(5) -0.2575(4) 0.4368(3) 0.043 Uiso 0.577(7) calc PR 1
C8A C 0.4142(6) -0.3657(4) 0.4091(3) 0.0431(11) Uiso 0.577(7) d P 1
H8AA H 0.4449(6) -0.3990(4) 0.4435(3) 0.052 Uiso 0.577(7) calc PR 1
C9A C 0.4197(6) -0.3991(5) 0.3594(3) 0.0465(12) Uiso 0.577(7) d P 1
C10A C 0.3782(6) -0.3508(5) 0.3094(4) 0.0486(13) Uiso 0.577(7) d P 1
H10A H 0.3896(6) -0.3713(5) 0.2743(4) 0.058 Uiso 0.577(7) calc PR 1
C12A C 0.5251(7) -0.5312(6) 0.4052(4) 0.069(2) Uiso 0.577(7) d P 1
H12A H 0.5596(7) -0.5854(6) 0.3970(4) 0.104 Uiso 0.577(7) calc PR 1
H12B H 0.4744(7) -0.5372(6) 0.4436(4) 0.104 Uiso 0.577(7) calc PR 1
H12C H 0.5764(7) -0.5065(6) 0.4089(4) 0.104 Uiso 0.577(7) calc PR 1
O5B O 0.4399(7) -0.4930(5) 0.3782(4) 0.0604(11) Uiso 0.423(7) d P 2
C7B C 0.3360(7) -0.2877(6) 0.4167(4) 0.0355(10) Uiso 0.423(7) d P 2
H7BA H 0.3219(7) -0.2648(6) 0.4508(4) 0.043 Uiso 0.423(7) calc PR 2
C8B C 0.3828(8) -0.3731(6) 0.4236(5) 0.0431(11) Uiso 0.423(7) d P 2
H8BA H 0.4046(8) -0.4055(6) 0.4611(5) 0.052 Uiso 0.423(7) calc PR 2
C9B C 0.3968(8) -0.4090(6) 0.3770(5) 0.0465(12) Uiso 0.423(7) d P 2
C10B C 0.3518(8) -0.3608(7) 0.3221(5) 0.0486(13) Uiso 0.423(7) d P 2
H10B H 0.3442(8) -0.3877(7) 0.2948(5) 0.058 Uiso 0.423(7) calc PR 2
C12B C 0.4885(10) -0.5419(8) 0.4321(6) 0.069(2) Uiso 0.423(7) d P 2
H12D H 0.5158(10) -0.5993(8) 0.4298(6) 0.104 Uiso 0.423(7) calc PR 2
H12E H 0.4369(10) -0.5387(8) 0.4699(6) 0.104 Uiso 0.423(7) calc PR 2
H12F H 0.5449(10) -0.5200(8) 0.4324(6) 0.104 Uiso 0.423(7) calc PR 2
C11 C 0.3187(3) -0.2711(2) 0.3098(2) 0.0548(9) Uani 1 d . .
H11A H 0.2833(3) -0.2402(2) 0.2767(2) 0.066 Uiso 1 calc R 1
C13 C 0.0441(2) 0.0114(2) 0.29718(13) 0.0320(6) Uani 1 d . .
C14 C -0.0459(2) -0.0162(2) 0.32692(14) 0.0367(7) Uani 1 d . .
H14A H -0.0420(2) -0.0636(2) 0.36050(14) 0.044 Uiso 1 calc R .
C15 C -0.1422(3) 0.0252(2) 0.30769(15) 0.0402(7) Uani 1 d . .
H15A H -0.2015(3) 0.0051(2) 0.32781(15) 0.048 Uiso 1 calc R .
C16 C -0.1492(2) 0.0965(2) 0.25854(15) 0.0370(7) Uani 1 d . .
C17 C -0.0596(3) 0.1257(2) 0.2289(2) 0.0407(7) Uani 1 d . .
H17A H -0.0641(3) 0.1739(2) 0.1961(2) 0.049 Uiso 1 calc R .
C18 C 0.0354(3) 0.0837(2) 0.24771(15) 0.0377(7) Uani 1 d . .
H18A H 0.0947(3) 0.1037(2) 0.22724(15) 0.045 Uiso 1 calc R .
C19A C -0.3257(8) 0.1049(8) 0.2526(8) 0.0438(12) Uiso 0.44(3) d P 1
H19A H -0.3843(8) 0.1434(8) 0.2343(8) 0.066 Uiso 0.44(3) calc PR 1
H19B H -0.3463(8) 0.0899(8) 0.2974(8) 0.066 Uiso 0.44(3) calc PR 1
H19C H -0.3038(8) 0.0553(8) 0.2371(8) 0.066 Uiso 0.44(3) calc PR 1
C19B C -0.3338(6) 0.1183(7) 0.2677(6) 0.0438(12) Uiso 0.56(3) d P 2
H19D H -0.3917(6) 0.1554(7) 0.2481(6) 0.066 Uiso 0.56(3) calc PR 2
H19E H -0.3476(6) 0.1201(7) 0.3108(6) 0.066 Uiso 0.56(3) calc PR 2
H19F H -0.3256(6) 0.0621(7) 0.2656(6) 0.066 Uiso 0.56(3) calc PR 2
C20 C 0.1848(2) -0.0098(2) 0.46880(13) 0.0314(6) Uani 1 d . .
H20A H 0.1504(2) -0.0066(2) 0.50940(13) 0.038 Uiso 1 calc R .
C21 C 0.3074(2) -0.1300(2) 0.51440(13) 0.0317(6) Uani 1 d . .
C22 C 0.4142(3) -0.1689(2) 0.51031(14) 0.0380(7) Uani 1 d . .
H22A H 0.4594(3) -0.1567(2) 0.47211(14) 0.046 Uiso 1 calc R .
C23 C 0.4557(3) -0.2256(2) 0.5617(2) 0.0404(7) Uani 1 d . .
H23A H 0.5277(3) -0.2503(2) 0.5578(2) 0.048 Uiso 1 calc R .
C24 C 0.3890(3) -0.2448(2) 0.61865(14) 0.0384(7) Uani 1 d . .
C25 C 0.2822(3) -0.2073(2) 0.62299(15) 0.0434(7) Uani 1 d . .
H25A H 0.2370(3) -0.2201(2) 0.66110(15) 0.052 Uiso 1 calc R .
C26 C 0.2414(3) -0.1515(2) 0.57184(14) 0.0373(7) Uani 1 d . .
H26A H 0.1691(3) -0.1279(2) 0.57575(14) 0.045 Uiso 1 calc R .
C27 C 0.5296(3) -0.3331(2) 0.6718(2) 0.0509(9) Uani 1 d . .
H27A H 0.5405(3) -0.3705(2) 0.7119(2) 0.076 Uiso 1 calc R .
H27B H 0.5623(3) -0.2882(2) 0.6635(2) 0.076 Uiso 1 calc R .
H27C H 0.5602(3) -0.3632(2) 0.6397(2) 0.076 Uiso 1 calc R .
C28 C 0.0602(2) 0.1151(2) 0.43202(14) 0.0327(6) Uani 1 d . .
C29 C -0.0005(3) 0.1199(2) 0.49159(15) 0.0425(7) Uani 1 d . .
H29A H 0.0109(3) 0.0742(2) 0.52591(15) 0.051 Uiso 1 calc R .
C30 C -0.0770(3) 0.1918(3) 0.4996(2) 0.0497(9) Uani 1 d . .
H30A H -0.1162(3) 0.1941(3) 0.5395(2) 0.060 Uiso 1 calc R .
C31 C -0.0966(3) 0.2608(2) 0.4497(2) 0.0482(8) Uani 1 d . .
C32 C -0.0432(3) 0.2555(2) 0.3898(2) 0.0464(8) Uani 1 d . .
H32A H -0.0585(3) 0.3001(2) 0.3554(2) 0.056 Uiso 1 calc R .
C33 C 0.0340(3) 0.1824(2) 0.3817(2) 0.0414(7) Uani 1 d . .
H33A H 0.0689(3) 0.1786(2) 0.3413(2) 0.050 Uiso 1 calc R .
C34A C -0.2111(12) 0.3914(8) 0.4148(5) 0.071(2) Uiso 0.49(2) d P 1
H34A H -0.2624(12) 0.4364(8) 0.4305(5) 0.107 Uiso 0.49(2) calc PR 1
H34B H -0.2438(12) 0.3680(8) 0.3943(5) 0.107 Uiso 0.49(2) calc PR 1
H34C H -0.1549(12) 0.4125(8) 0.3853(5) 0.107 Uiso 0.49(2) calc PR 1
C34B C -0.1757(11) 0.4083(7) 0.4149(5) 0.071(2) Uiso 0.51(2) d P 2
H34D H -0.2304(11) 0.4526(7) 0.4295(5) 0.107 Uiso 0.51(2) calc PR 2
H34E H -0.1901(11) 0.4016(7) 0.3780(5) 0.107 Uiso 0.51(2) calc PR 2
H34F H -0.1093(11) 0.4222(7) 0.4049(5) 0.107 Uiso 0.51(2) calc PR 2
C35 C 0.4183(2) 0.0827(2) 0.35333(14) 0.0349(6) Uani 1 d . .
H35A H 0.4595(2) 0.1153(2) 0.35535(14) 0.042 Uiso 1 calc R .
C36 C 0.5491(2) -0.0382(2) 0.39000(14) 0.0331(6) Uani 1 d . .
C37 C 0.6140(3) -0.1097(2) 0.3717(2) 0.0407(7) Uani 1 d . .
H37A H 0.5965(3) -0.1284(2) 0.3427(2) 0.049 Uiso 1 calc R .
C38 C 0.7053(3) -0.1537(2) 0.3964(2) 0.0465(8) Uani 1 d . .
H38A H 0.7487(3) -0.2012(2) 0.3834(2) 0.056 Uiso 1 calc R .
C39 C 0.7311(3) -0.1268(2) 0.4399(2) 0.0441(8) Uani 1 d . .
C40 C 0.6685(3) -0.0542(2) 0.4567(2) 0.0467(8) Uani 1 d . .
H40A H 0.6869(3) -0.0350(2) 0.4851(2) 0.056 Uiso 1 calc R .
C41 C 0.5792(3) -0.0099(2) 0.4317(2) 0.0412(7) Uani 1 d . .
H41A H 0.5386(3) 0.0394(2) 0.4429(2) 0.049 Uiso 1 calc R .
C42A C 0.8660(8) -0.2500(5) 0.4677(6) 0.059(2) Uiso 0.62(2) d P 1
H42A H 0.9244(8) -0.2700(5) 0.4893(6) 0.089 Uiso 0.62(2) calc PR 1
H42B H 0.8908(8) -0.2539(5) 0.4249(6) 0.089 Uiso 0.62(2) calc PR 1
H42C H 0.8164(8) -0.2835(5) 0.4881(6) 0.089 Uiso 0.62(2) calc PR 1
C42B C 0.8911(13) -0.2364(9) 0.4449(9) 0.059(2) Uiso 0.38(2) d P 2
H42D H 0.9481(13) -0.2601(9) 0.4677(9) 0.089 Uiso 0.38(2) calc PR 2
H42E H 0.9184(13) -0.2165(9) 0.4011(9) 0.089 Uiso 0.38(2) calc PR 2
H42F H 0.8555(13) -0.2785(9) 0.4500(9) 0.089 Uiso 0.38(2) calc PR 2
C43 C 0.2956(2) 0.2087(2) 0.31719(14) 0.0334(6) Uani 1 d . .
C44 C 0.3164(3) 0.2528(2) 0.25487(15) 0.0380(7) Uani 1 d . .
H44A H 0.3534(3) 0.2239(2) 0.22424(15) 0.046 Uiso 1 calc R .
C45 C 0.2824(3) 0.3401(2) 0.2379(2) 0.0437(8) Uani 1 d . .
H45A H 0.2979(3) 0.3694(2) 0.1962(2) 0.052 Uiso 1 calc R .
C46 C 0.2257(3) 0.3828(2) 0.2831(2) 0.0496(9) Uani 1 d . .
C47 C 0.2051(3) 0.3389(2) 0.3458(2) 0.0564(10) Uani 1 d . .
H47A H 0.1684(3) 0.3678(2) 0.3765(2) 0.068 Uiso 1 calc R .
C48 C 0.2395(3) 0.2521(2) 0.3624(2) 0.0466(8) Uani 1 d . .
H48A H 0.2247(3) 0.2229(2) 0.4041(2) 0.056 Uiso 1 calc R .
C49 C 0.1890(5) 0.5150(3) 0.2101(3) 0.105(2) Uani 1 d . .
H49A H 0.1608(5) 0.5736(3) 0.2089(3) 0.157 Uiso 1 calc R .
H49B H 0.1472(5) 0.4977(3) 0.1911(3) 0.157 Uiso 1 calc R .
H49C H 0.2603(5) 0.5059(3) 0.1874(3) 0.157 Uiso 1 calc R .
C50 C 0.5301(2) 0.2824(2) -0.01132(14) 0.0344(6) Uani 1 d . .
H50A H 0.5979(2) 0.2854(2) -0.01322(14) 0.041 Uiso 1 calc R .
C51 C 0.6054(2) 0.2097(2) -0.08977(14) 0.0371(7) Uani 1 d . .
C52 C 0.6886(3) 0.2471(2) -0.1165(2) 0.0460(8) Uani 1 d . .
H52A H 0.6837(3) 0.3014(2) -0.1153(2) 0.055 Uiso 1 calc R 1
O11A O 0.8780(4) 0.0687(4) -0.1795(3) 0.0476(9) Uiso 0.585(7) d P 1
C53A C 0.7825(6) 0.1970(4) -0.1462(3) 0.0422(11) Uiso 0.585(7) d P 1
H53A H 0.8425(6) 0.2172(4) -0.1613(3) 0.051 Uiso 0.585(7) calc PR 1
C54A C 0.7866(5) 0.1184(4) -0.1530(3) 0.0351(10) Uiso 0.585(7) d P 1
C55A C 0.6998(5) 0.0868(4) -0.1308(3) 0.0401(11) Uiso 0.585(7) d P 1
H55A H 0.7003(5) 0.0355(4) -0.1360(3) 0.048 Uiso 0.585(7) calc PR 1
C57B C 0.9773(6) 0.1052(5) -0.1968(4) 0.0544(14) Uiso 0.585(7) d P 1
H57A H 1.0374(6) 0.0675(5) -0.2151(4) 0.082 Uiso 0.585(7) calc PR 1
H57B H 0.9909(6) 0.1114(5) -0.1595(4) 0.082 Uiso 0.585(7) calc PR 1
H57C H 0.9642(6) 0.1589(5) -0.2264(4) 0.082 Uiso 0.585(7) calc PR 1
O11B O 0.8841(5) 0.1009(5) -0.1998(4) 0.0476(9) Uiso 0.415(7) d P 2
C53B C 0.7806(8) 0.2198(7) -0.1557(5) 0.0422(11) Uiso 0.415(7) d P 2
H53B H 0.8290(8) 0.2521(7) -0.1750(5) 0.051 Uiso 0.415(7) calc PR 2
C54B C 0.7962(7) 0.1423(6) -0.1644(4) 0.0351(10) Uiso 0.415(7) d P 2
C55B C 0.7161(8) 0.1033(6) -0.1433(5) 0.0401(11) Uiso 0.415(7) d P 2
H55B H 0.7251(8) 0.0550(6) -0.1560(5) 0.048 Uiso 0.415(7) calc PR 2
C57A C 0.9734(8) 0.0767(8) -0.1788(5) 0.0544(14) Uiso 0.415(7) d P 2
H57D H 1.0288(8) 0.0494(8) -0.2072(5) 0.082 Uiso 0.415(7) calc PR 2
H57E H 0.9659(8) 0.0384(8) -0.1381(5) 0.082 Uiso 0.415(7) calc PR 2
H57F H 0.9905(8) 0.1248(8) -0.1757(5) 0.082 Uiso 0.415(7) calc PR 2
C56 C 0.6146(3) 0.1328(2) -0.1012(2) 0.0468(8) Uani 1 d . .
H56A H 0.5552(3) 0.1116(2) -0.0867(2) 0.056 Uiso 1 calc R 1
C58 C 0.4777(2) 0.3496(2) 0.07072(13) 0.0319(6) Uani 1 d . .
C59 C 0.4356(3) 0.4347(2) 0.06798(15) 0.0382(7) Uani 1 d . .
H59A H 0.3900(3) 0.4672(2) 0.04033(15) 0.046 Uiso 1 calc R .
C60 C 0.4611(3) 0.4715(2) 0.1063(2) 0.0406(7) Uani 1 d . .
H60A H 0.4326(3) 0.5284(2) 0.1043(2) 0.049 Uiso 1 calc R .
C61 C 0.5285(3) 0.4238(2) 0.14720(14) 0.0366(7) Uani 1 d . .
C62 C 0.5696(3) 0.3383(2) 0.1511(2) 0.0418(7) Uani 1 d . .
H62A H 0.6144(3) 0.3057(2) 0.1792(2) 0.050 Uiso 1 calc R .
C63 C 0.5437(3) 0.3020(2) 0.11300(15) 0.0389(7) Uani 1 d . .
H63A H 0.5710(3) 0.2448(2) 0.11588(15) 0.047 Uiso 1 calc R .
C64 C 0.5151(3) 0.5404(3) 0.1859(2) 0.0642(11) Uani 1 d . .
H64A H 0.5446(3) 0.5548(3) 0.2137(2) 0.096 Uiso 1 calc R .
H64B H 0.4404(3) 0.5487(3) 0.2004(2) 0.096 Uiso 1 calc R .
H64C H 0.5286(3) 0.5755(3) 0.1443(2) 0.096 Uiso 1 calc R .
C65 C 0.2478(3) 0.4027(2) -0.07666(14) 0.0384(7) Uani 1 d . .
H65A H 0.2197(3) 0.4524(2) -0.10420(14) 0.046 Uiso 1 calc R .
O13A O 0.2731(7) 0.3388(5) -0.3392(4) 0.0781(14) Uiso 0.490(6) d P 1
C66A C 0.2849(6) 0.3411(5) -0.1592(4) 0.0321(9) Uiso 0.490(6) d P 1
C67A C 0.1981(8) 0.3809(7) -0.1851(5) 0.0496(13) Uiso 0.490(6) d P 1
H67A H 0.1388(8) 0.4095(7) -0.1617(5) 0.060 Uiso 0.490(6) calc PR 1
C68A C 0.1941(8) 0.3808(6) -0.2443(4) 0.0549(14) Uiso 0.490(6) d P 1
H68A H 0.1319(8) 0.4074(6) -0.2598(4) 0.066 Uiso 0.490(6) calc PR 1
C69A C 0.2803(8) 0.3420(6) -0.2806(4) 0.0503(13) Uiso 0.490(6) d P 1
C70A C 0.3724(8) 0.2985(6) -0.2574(4) 0.0508(13) Uiso 0.490(6) d P 1
H70A H 0.4308(8) 0.2703(6) -0.2816(4) 0.061 Uiso 0.490(6) calc PR 1
C71A C 0.3744(8) 0.2985(6) -0.1956(5) 0.0450(11) Uiso 0.490(6) d P 1
H71A H 0.4351(8) 0.2702(6) -0.1789(5) 0.054 Uiso 0.490(6) calc PR 1
C72A C 0.3572(11) 0.3378(9) -0.3871(6) 0.097(3) Uiso 0.490(6) d P 1
H72A H 0.3370(11) 0.3360(9) -0.4239(6) 0.146 Uiso 0.490(6) calc PR 1
H72B H 0.4130(11) 0.2891(9) -0.3756(6) 0.146 Uiso 0.490(6) calc PR 1
H72C H 0.3810(11) 0.3874(9) -0.3958(6) 0.146 Uiso 0.490(6) calc PR 1
O13B O 0.3313(6) 0.3070(5) -0.3415(4) 0.0781(14) Uiso 0.510(6) d P 2
C66B C 0.3078(6) 0.3308(5) -0.1611(4) 0.0321(9) Uiso 0.510(6) d P 2
C67B C 0.2239(8) 0.3788(7) -0.1933(5) 0.0496(13) Uiso 0.510(6) d P 2
H67B H 0.1648(8) 0.4132(7) -0.1741(5) 0.060 Uiso 0.510(6) calc PR 2
C68B C 0.2316(8) 0.3735(6) -0.2562(4) 0.0549(14) Uiso 0.510(6) d P 2
H68B H 0.1794(8) 0.4064(6) -0.2794(4) 0.066 Uiso 0.510(6) calc PR 2
C69B C 0.3182(8) 0.3184(6) -0.2812(4) 0.0503(13) Uiso 0.510(6) d P 2
C70B C 0.3987(7) 0.2719(6) -0.2489(4) 0.0508(13) Uiso 0.510(6) d P 2
H70B H 0.4570(7) 0.2360(6) -0.2670(4) 0.061 Uiso 0.510(6) calc PR 2
C71B C 0.3920(7) 0.2791(6) -0.1901(5) 0.0450(11) Uiso 0.510(6) d P 2
H71B H 0.4470(7) 0.2476(6) -0.1687(5) 0.054 Uiso 0.510(6) calc PR 2
C72B C 0.2584(10) 0.3703(8) -0.3802(6) 0.097(3) Uiso 0.510(6) d P 2
H72D H 0.2717(10) 0.3582(8) -0.4203(6) 0.146 Uiso 0.510(6) calc PR 2
H72E H 0.2684(10) 0.4248(8) -0.3860(6) 0.146 Uiso 0.510(6) calc PR 2
H72F H 0.1873(10) 0.3694(8) -0.3596(6) 0.146 Uiso 0.510(6) calc PR 2
C73 C 0.2005(2) 0.4788(2) 0.00040(14) 0.0341(6) Uani 1 d . .
C74 C 0.2494(2) 0.5435(2) -0.0302(2) 0.0379(7) Uani 1 d . .
H74A H 0.3055(2) 0.5365(2) -0.0634(2) 0.045 Uiso 1 calc R .
C75 C 0.2162(3) 0.6182(2) -0.0122(2) 0.0432(7) Uani 1 d . .
H75A H 0.2498(3) 0.6610(2) -0.0334(2) 0.052 Uiso 1 calc R .
C76 C 0.1333(3) 0.6293(2) 0.0372(2) 0.0461(8) Uani 1 d . .
C77 C 0.0837(3) 0.5659(2) 0.0680(2) 0.0514(9) Uani 1 d . .
H77A H 0.0274(3) 0.5732(2) 0.1011(2) 0.062 Uiso 1 calc R .
C78 C 0.1173(3) 0.4907(2) 0.0498(2) 0.0463(8) Uani 1 d . .
H78A H 0.0835(3) 0.4481(2) 0.0711(2) 0.056 Uiso 1 calc R .
C79 C 0.0135(4) 0.7237(3) 0.0965(2) 0.0722(13) Uani 1 d . .
H79A H 0.0028(4) 0.7788(3) 0.1018(2) 0.108 Uiso 1 calc R .
H79B H 0.0214(4) 0.6831(3) 0.1358(2) 0.108 Uiso 1 calc R .
H79C H -0.0460(4) 0.7215(3) 0.0826(2) 0.108 Uiso 1 calc R .
C80 C 0.1448(3) 0.2020(2) 0.03935(15) 0.0378(7) Uani 1 d . .
H80A H 0.0836(3) 0.1834(2) 0.05161(15) 0.045 Uiso 1 calc R .
C81 C 0.2061(3) 0.1193(2) -0.0341(2) 0.0383(7) Uani 1 d . .
C82 C 0.2286(3) 0.1287(2) -0.0989(2) 0.0400(7) Uani 1 d . .
H82A H 0.2489(3) 0.1762(2) -0.1255(2) 0.048 Uiso 1 calc R .
C83 C 0.2212(3) 0.0682(2) -0.1242(2) 0.0459(8) Uani 1 d . .
H83A H 0.2360(3) 0.0755(2) -0.1676(2) 0.055 Uiso 1 calc R .
C84 C 0.1920(3) -0.0029(2) -0.0855(2) 0.0484(8) Uani 1 d . .
C85 C 0.1703(4) -0.0135(2) -0.0211(2) 0.0578(10) Uani 1 d . .
H85A H 0.1506(4) -0.0613(2) 0.0053(2) 0.069 Uiso 1 calc R .
C86 C 0.1783(3) 0.0478(2) 0.0040(2) 0.0525(9) Uani 1 d . .
H86A H 0.1644(3) 0.0400(2) 0.0474(2) 0.063 Uiso 1 calc R .
C87 C 0.1595(5) -0.1338(3) -0.0771(3) 0.0801(15) Uani 1 d . .
H87A H 0.1590(5) -0.1677(3) -0.1032(3) 0.120 Uiso 1 calc R .
H87B H 0.0906(5) -0.1195(3) -0.0522(3) 0.120 Uiso 1 calc R .
H87C H 0.2096(5) -0.1646(3) -0.0500(3) 0.120 Uiso 1 calc R .
C88 C 0.0805(2) 0.2812(2) 0.11689(14) 0.0331(6) Uani 1 d . .
C89 C -0.0237(2) 0.3157(2) 0.10975(14) 0.0370(7) Uani 1 d . .
H89A H -0.0437(2) 0.3149(2) 0.07400(14) 0.044 Uiso 1 calc R .
C90 C -0.0987(2) 0.3513(2) 0.1549(2) 0.0392(7) Uani 1 d . .
H90A H -0.1687(2) 0.3721(2) 0.1500(2) 0.047 Uiso 1 calc R .
C91 C -0.0694(3) 0.3559(2) 0.20731(15) 0.0387(7) Uani 1 d . .
C92 C 0.0356(3) 0.3227(2) 0.2146(2) 0.0409(7) Uani 1 d . .
H92A H 0.0562(3) 0.3258(2) 0.2494(2) 0.049 Uiso 1 calc R .
C93 C 0.1084(2) 0.2854(2) 0.17037(14) 0.0370(7) Uani 1 d . .
H93A H 0.1779(2) 0.2625(2) 0.17614(14) 0.044 Uiso 1 calc R .
C94 C -0.2464(3) 0.4150(3) 0.2522(2) 0.0588(10) Uani 1 d . .
H94A H -0.2853(3) 0.4391(3) 0.2869(2) 0.088 Uiso 1 calc R .
H94B H -0.2686(3) 0.3663(3) 0.2553(2) 0.088 Uiso 1 calc R .
H94C H -0.2592(3) 0.4555(3) 0.2135(2) 0.088 Uiso 1 calc R .
C96 C -0.1292(9) 0.4124(7) 0.5786(6) 0.182(4) Uiso 1 d . .

loop_
_atom_type_symbol
_atom_type_description
_atom_type_scat_dispersion_real
_atom_type_scat_dispersion_imag
_atom_type_scat_source
C C 0.0033 0.0016 'International Tables Vol C Tables 4.2.6.8 and 6.1.1.4'
H H 0.0000 0.0000 'International Tables Vol C Tables 4.2.6.8 and 6.1.1.4'
N N 0.0061 0.0033 'International Tables Vol C Tables 4.2.6.8 and 6.1.1.4'
O O 0.0106 0.0060 'International Tables Vol C Tables 4.2.6.8 and 6.1.1.4'
Cl Cl 0.1484 0.1585 'International Tables Vol C Tables 4.2.6.8 and 6.1.1.4'
Mo Mo -1.6832 0.6857 'International Tables Vol C Tables 4.2.6.8 and 6.1.1.4'

loop_
_geom_angle_atom_site_label_1
_geom_angle_atom_site_label_2
_geom_angle_atom_site_label_3
_geom_angle
_geom_angle_publ_flag
Mo2 Mo1 O1 93.04(6) y
Mo2 Mo1 N3 93.31(7) y
O1 Mo1 N3 173.10(9) y
Mo2 Mo1 N1 92.18(7) y
O1 Mo1 N1 88.30(9) y
N3 Mo1 N1 94.16(9) y
Mo2 Mo1 N5 92.44(7) y
O1 Mo1 N5 85.63(9) y
N3 Mo1 N5 91.40(9) y
N1 Mo1 N5 172.56(10) y
Mo1 Mo2 N2 93.07(7) y
Mo1 Mo2 N6 92.77(7) y
N2 Mo2 N6 173.84(9) y
Mo1 Mo2 N4 92.47(7) y
N2 Mo2 N4 91.34(9) y
N6 Mo2 N4 90.35(9) y
Mo1 Mo2 O2 90.89(5) y
N2 Mo2 O2 90.91(8) y
N6 Mo2 O2 87.05(8) y
N4 Mo2 O2 175.85(8) y
Mo4 Mo3 O3 92.91(6) y
Mo4 Mo3 N9 93.02(7) y
O3 Mo3 N9 174.03(9) y
Mo4 Mo3 N11 92.70(7) y
O3 Mo3 N11 87.76(9) y
N9 Mo3 N11 92.61(10) y
Mo4 Mo3 N7 91.76(6) y
O3 Mo3 N7 84.28(9) y
N9 Mo3 N7 94.89(10) y
N11 Mo3 N7 171.06(10) y
Mo3 Mo4 N12 92.59(7) y
Mo3 Mo4 N10 92.51(7) y
N12 Mo4 N10 91.87(10) y
Mo3 Mo4 N8 93.86(6) y
N12 Mo4 N8 171.43(9) y
N10 Mo4 N8 93.48(10) y
Mo3 Mo4 O4 90.89(5) y
N12 Mo4 O4 90.09(9) y
N10 Mo4 O4 175.99(9) y
N8 Mo4 O4 84.17(9) y
C96 C95A Cl1A 98.4(13) n
C96 C95B Cl1B 105.0(13) n
C1 O1 Mo1 117.2(2) y
C1 O2 Mo2 115.7(2) y
C2 O3 Mo3 116.9(2) y
C2 O4 Mo4 115.7(2) y
C16 O6 C19B 116.3(4) n
C16 O6 C19A 116.6(4) n
C24 O7 C27 118.1(3) n
C31 O8 C34A 117.5(5) n
C31 O8 C34B 116.6(5) n
C39 O9 C42A 117.9(4) n
C39 O9 C42B 115.4(6) n
C46 O10 C49 117.8(4) n
C61 O12 C64 117.2(3) n
C76 O14 C79 117.6(3) n
C84 O15 C87 117.2(3) n
C91 O16 C94 116.9(3) n
C5 N1 C6 118.7(3) y
C5 N1 Mo1 118.1(2) y
C6 N1 Mo1 121.5(2) y
C5 N2 C13 119.3(3) y
C5 N2 Mo2 117.5(2) y
C13 N2 Mo2 123.1(2) y
C20 N3 C21 117.6(2) y
C20 N3 Mo1 116.8(2) y
C21 N3 Mo1 125.5(2) y
C20 N4 C28 118.0(2) y
C20 N4 Mo2 117.0(2) y
C28 N4 Mo2 124.3(2) y
C35 N5 C36 119.0(3) y
C35 N5 Mo1 117.0(2) y
C36 N5 Mo1 123.9(2) y
C35 N6 C43 117.9(2) y
C35 N6 Mo2 117.7(2) y
C43 N6 Mo2 124.4(2) y
C50 N7 C51 115.7(3) y
C50 N7 Mo3 115.9(2) y
C51 N7 Mo3 127.1(2) y
C50 N8 C58 117.2(3) y
C50 N8 Mo4 116.4(2) y
C58 N8 Mo4 124.5(2) y
C65 N9 C66A 114.0(4) y
C65 N9 C66B 123.5(4) y
C65 N9 Mo3 117.3(2) y
C66A N9 Mo3 127.5(4) y
C66B N9 Mo3 119.2(4) y
C65 N10 C73 117.0(3) y
C65 N10 Mo4 117.2(2) y
C73 N10 Mo4 124.8(2) y
C80 N11 C81 117.6(3) y
C80 N11 Mo3 117.1(2) y
C81 N11 Mo3 123.5(2) y
C80 N12 C88 120.9(3) y
C80 N12 Mo4 118.2(2) y
C88 N12 Mo4 120.7(2) y
O2 C1 O1 122.6(3) y
O2 C1 C3 123.9(3) y
O1 C1 C3 113.4(3) y
O4 C2 O3 122.9(3) y
O4 C2 C4 124.4(3) y
O3 C2 C4 112.4(3) y
C4 C3 C1 133.2(3) y
C3 C4 C2 133.7(3) y
N1 C5 N2 119.0(3) y
C7A C6 C11 117.2(4) n
C7A C6 N1 119.3(4) n
C11 C6 N1 122.5(3) n
C11 C6 C7B 118.6(5) n
N1 C6 C7B 118.5(4) n
C12A O5A C9A 119.0(6) n
C6 C7A C8A 121.0(6) n
C9A C8A C7A 118.7(6) n
C10A C9A C8A 120.5(7) n
C10A C9A O5A 116.7(7) n
C8A C9A O5A 122.6(6) n
C9A C10A C11 119.7(7) n
C9B O5B C12B 114.5(8) n
C8B C7B C6 121.4(8) n
C9B C8B C7B 120.7(9) n
C8B C9B O5B 126.5(9) n
C8B C9B C10B 119.2(10) n
O5B C9B C10B 113.8(9) n
C11 C10B C9B 119.9(9) n
C10A C11 C6 122.2(5) n
C6 C11 C10B 118.0(5) n
C14 C13 C18 118.0(3) n
C14 C13 N2 123.5(3) n
C18 C13 N2 118.4(3) n
C13 C14 C15 121.5(3) n
C16 C15 C14 119.6(3) n
O6 C16 C15 125.4(3) n
O6 C16 C17 115.2(3) n
C15 C16 C17 119.4(3) n
C18 C17 C16 120.6(3) n
C17 C18 C13 120.9(3) n
N4 C20 N3 120.2(3) y
C22 C21 C26 117.5(3) n
C22 C21 N3 118.8(3) n
C26 C21 N3 123.6(3) n
C21 C22 C23 122.0(3) n
C24 C23 C22 119.5(3) n
O7 C24 C25 116.2(3) n
O7 C24 C23 124.8(3) n
C25 C24 C23 119.0(3) n
C24 C25 C26 121.3(3) n
C25 C26 C21 120.7(3) n
C33 C28 C29 117.2(3) n
C33 C28 N4 118.1(3) n
C29 C28 N4 124.7(3) n
C30 C29 C28 120.4(3) n
C29 C30 C31 121.4(3) n
O8 C31 C30 116.5(3) n
O8 C31 C32 124.2(4) n
C30 C31 C32 119.2(3) n
C31 C32 C33 119.1(3) n
C28 C33 C32 122.1(3) n
N6 C35 N5 119.9(3) y
C37 C36 C41 118.4(3) n
C37 C36 N5 119.3(3) n
C41 C36 N5 122.1(3) n
C36 C37 C38 120.7(3) n
C39 C38 C37 119.9(3) n
C40 C39 C38 119.6(3) n
C40 C39 O9 115.4(3) n
C38 C39 O9 125.0(3) n
C39 C40 C41 120.6(3) n
C40 C41 C36 120.7(3) n
C48 C43 C44 119.4(3) n
C48 C43 N6 120.1(3) n
C44 C43 N6 120.4(3) n
C45 C44 C43 120.6(3) n
C46 C45 C44 119.7(3) n
O10 C46 C45 125.1(4) n
O10 C46 C47 114.9(4) n
C45 C46 C47 120.0(3) n
C48 C47 C46 120.0(3) n
C43 C48 C47 120.4(3) n
N8 C50 N7 121.1(3) y
C52 C51 C56 118.1(3) n
C52 C51 N7 122.5(3) n
C56 C51 N7 119.3(3) n
C53B C52 C51 128.3(5) n
C51 C52 C53A 115.8(4) n
C54A O11A C57B 114.4(5) n
C54A C53A C52 121.9(6) n
C55A C54A O11A 117.7(5) n
C55A C54A C53A 120.3(6) n
O11A C54A C53A 122.0(6) n
C56 C55A C54A 116.9(6) n
C57A O11B C54B 116.8(8) n
C54B C53B C52 115.4(8) n
C55B C54B C53B 119.8(9) n
C55B C54B O11B 114.0(8) n
C53B C54B O11B 125.7(8) n
C54B C55B C56 124.6(8) n
C55A C56 C51 126.4(4) n
C51 C56 C55B 112.9(5) n
C63 C58 C59 118.8(3) n
C63 C58 N8 122.5(3) n
C59 C58 N8 118.7(3) n
C58 C59 C60 120.5(3) n
C61 C60 C59 120.0(3) n
C60 C61 O12 124.3(3) n
C60 C61 C62 120.0(3) n
O12 C61 C62 115.7(3) n
C63 C62 C61 119.7(3) n
C62 C63 C58 120.9(3) n
N9 C65 N10 119.9(3) y
C72A O13A C69A 121.4(9) n
C67A C66A C71A 117.9(9) n
C67A C66A N9 127.4(7) n
C71A C66A N9 114.6(7) n
C66A C67A C68A 122.5(9) n
C69A C68A C67A 120.5(9) n
C68A C69A O13A 119.6(8) n
C68A C69A C70A 120.8(9) n
O13A C69A C70A 119.3(9) n
C69A C70A C71A 117.7(8) n
C66A C71A C70A 120.6(8) n
C69B O13B C72B 114.3(9) n
C71B C66B C67B 119.0(8) n
C71B C66B N9 122.8(7) n
C67B C66B N9 118.1(7) n
C66B C67B C68B 118.7(8) n
C69B C68B C67B 118.4(9) n
C70B C69B C68B 121.8(8) n
C70B C69B O13B 115.6(8) n
C68B C69B O13B 122.6(9) n
C71B C70B C69B 119.3(8) n
C70B C71B C66B 122.7(8) n
C74 C73 C78 118.3(3) n
C74 C73 N10 120.8(3) n
C78 C73 N10 120.9(3) n
C73 C74 C75 121.3(3) n
C76 C75 C74 119.9(3) n
O14 C76 C77 124.8(3) n
O14 C76 C75 115.5(3) n
C77 C76 C75 119.6(3) n
C76 C77 C78 120.3(3) n
C73 C78 C77 120.6(3) n
N11 C80 N12 119.4(3) y
C86 C81 C82 118.3(3) n
C86 C81 N11 122.2(3) n
C82 C81 N11 119.5(3) n
C83 C82 C81 120.8(3) n
C84 C83 C82 120.4(3) n
C83 C84 O15 115.5(3) n
C83 C84 C85 119.6(3) n
O15 C84 C85 124.9(3) n
C84 C85 C86 119.7(3) n
C81 C86 C85 121.2(3) n
C89 C88 C93 117.9(3) n
C89 C88 N12 123.6(3) n
C93 C88 N12 118.3(3) n
C90 C89 C88 121.3(3) n
C89 C90 C91 120.0(3) n
O16 C91 C90 124.8(3) n
O16 C91 C92 115.9(3) n
C90 C91 C92 119.3(3) n
C93 C92 C91 120.0(3) n
C92 C93 C88 121.4(3) n
C95B C96 Cl2B 91.9(10) n
C95A C96 Cl2A 98.0(12) n

loop_
_geom_bond_atom_site_label_1
_geom_bond_atom_site_label_2
_geom_bond_distance
_geom_bond_publ_flag
Mo1 Mo2 2.0900(3) y
Mo1 O1 2.092(2) y
Mo1 N3 2.133(2) y
Mo1 N1 2.137(2) y
Mo1 N5 2.153(2) y
Mo2 N2 2.134(2) y
Mo2 N6 2.135(2) y
Mo2 N4 2.146(2) y
Mo2 O2 2.164(2) y
Mo3 Mo4 2.0928(3) y
Mo3 O3 2.099(2) y
Mo3 N9 2.121(3) y
Mo3 N11 2.151(3) y
Mo3 N7 2.177(3) y
Mo4 N12 2.127(2) y
Mo4 N10 2.130(2) y
Mo4 N8 2.136(2) y
Mo4 O4 2.172(2) y
Cl1A C95A 1.93(2) n
Cl2A C96 2.036(13) n
C95A C96 1.18(2) n
Cl1B C95B 1.84(2) n
Cl2B C96 1.903(13) n
C95B C96 1.69(2) n
O1 C1 1.276(3) y
O2 C1 1.273(3) y
O3 C2 1.282(4) y
O4 C2 1.263(4) y
O6 C16 1.376(4) n
O6 C19B 1.428(8) n
O6 C19A 1.443(10) n
O7 C24 1.372(4) n
O7 C27 1.412(4) n
O8 C31 1.376(4) n
O8 C34A 1.367(11) n
O8 C34B 1.451(11) n
O9 C39 1.378(4) n
O9 C42A 1.393(8) n
O9 C42B 1.459(13) n
O10 C46 1.377(4) n
O10 C49 1.391(6) n
O12 C61 1.373(4) n
O12 C64 1.422(5) n
O14 C76 1.372(4) n
O14 C79 1.418(5) n
O15 C84 1.377(4) n
O15 C87 1.422(5) n
O16 C91 1.370(4) n
O16 C94 1.429(4) n
N1 C5 1.328(4) y
N1 C6 1.417(4) y
N2 C5 1.325(4) y
N2 C13 1.421(4) y
N3 C20 1.332(4) y
N3 C21 1.431(4) y
N4 C20 1.328(4) y
N4 C28 1.426(4) y
N5 C35 1.324(4) y
N5 C36 1.424(4) y
N6 C35 1.319(4) y
N6 C43 1.429(4) y
N7 C50 1.333(4) y
N7 C51 1.424(4) y
N8 C50 1.314(4) y
N8 C58 1.430(4) y
N9 C65 1.324(4) y
N9 C66A 1.432(9) y
N9 C66B 1.444(9) y
N10 C65 1.331(4) y
N10 C73 1.431(4) y
N11 C80 1.322(4) y
N11 C81 1.433(4) y
N12 C80 1.331(4) y
N12 C88 1.415(4) y
C1 C3 1.476(4) y
C2 C4 1.479(4) y
C3 C4 1.327(4) y
C6 C7A 1.362(7) n
C6 C11 1.395(5) n
C6 C7B 1.430(9) n
O5A C12A 1.362(10) n
O5A C9A 1.392(9) n
C7A C8A 1.394(9) n
C8A C9A 1.399(10) n
C9A C10A 1.330(11) n
C10A C11 1.366(9) n
O5B C9B 1.383(12) n
O5B C12B 1.445(14) n
C7B C8B 1.390(13) n
C8B C9B 1.335(13) n
C9B C10B 1.439(15) n
C10B C11 1.432(11) n
C13 C14 1.384(4) n
C13 C18 1.398(4) n
C14 C15 1.394(4) n
C15 C16 1.383(4) n
C16 C17 1.392(4) n
C17 C18 1.375(4) n
C21 C22 1.387(4) n
C21 C26 1.395(4) n
C22 C23 1.394(4) n
C23 C24 1.385(4) n
C24 C25 1.383(5) n
C25 C26 1.381(4) n
C28 C33 1.387(4) n
C28 C29 1.402(4) n
C29 C30 1.376(5) n
C30 C31 1.380(5) n
C31 C32 1.382(5) n
C32 C33 1.395(5) n
C36 C37 1.388(4) n
C36 C41 1.392(4) n
C37 C38 1.395(5) n
C38 C39 1.379(5) n
C39 C40 1.381(5) n
C40 C41 1.377(5) n
C43 C48 1.385(5) n
C43 C44 1.390(4) n
C44 C45 1.394(5) n
C45 C46 1.379(5) n
C46 C47 1.395(6) n
C47 C48 1.385(5) n
C51 C52 1.387(5) n
C51 C56 1.399(5) n
C52 C53B 1.374(11) n
C52 C53A 1.433(8) n
O11A C54A 1.380(7) n
O11A C57B 1.576(10) n
C53A C54A 1.402(9) n
C54A C55A 1.368(8) n
C55A C56 1.332(8) n
O11B C57A 1.323(12) n
O11B C54B 1.381(11) n
C53B C54B 1.362(13) n
C54B C55B 1.364(12) n
C55B C56 1.501(10) n
C58 C63 1.383(4) n
C58 C59 1.392(4) n
C59 C60 1.394(4) n
C60 C61 1.373(5) n
C61 C62 1.393(5) n
C62 C63 1.385(4) n
O13A C72A 1.36(2) n
O13A C69A 1.383(11) n
C66A C67A 1.350(13) n
C66A C71A 1.413(12) n
C67A C68A 1.366(14) n
C68A C69A 1.360(13) n
C69A C70A 1.390(12) n
C70A C71A 1.414(13) n
O13B C69B 1.407(11) n
O13B C72B 1.46(2) n
C66B C71B 1.368(12) n
C66B C67B 1.414(13) n
C67B C68B 1.441(14) n
C68B C69B 1.378(12) n
C69B C70B 1.377(12) n
C70B C71B 1.361(13) n
C73 C74 1.387(4) n
C73 C78 1.384(4) n
C74 C75 1.384(5) n
C75 C76 1.379(5) n
C76 C77 1.376(5) n
C77 C78 1.392(5) n
C81 C86 1.373(5) n
C81 C82 1.395(5) n
C82 C83 1.384(5) n
C83 C84 1.378(5) n
C84 C85 1.383(5) n
C85 C86 1.397(5) n
C88 C89 1.386(4) n
C88 C93 1.398(4) n
C89 C90 1.387(5) n
C90 C91 1.387(5) n
C91 C92 1.396(5) n
C92 C93 1.374(4) n
